data_4500373
loop_
_publ_author_name
'Wan, Chong-Qing'
'Mak, Thomas C. W.'

_publ_section_title
;
 Unusual Carbonyl&#x00B7;&#x00B7;&#x00B7;Carbonyl Interaction in
 Supramolecular Structures of Silver(I) Complexes with
 2,6-Pyridinediylbis(4-pyridinyl)methanone
;
_journal_issue 3
_journal_name_full 'Crystal Growth &amp; Design'
_journal_page_first 832
_journal_paper_doi 10.1021/cg101490a
_journal_volume 11
_journal_year 2011
_chemical_formula_sum 'C17 H13 Ag N4 O6'
_chemical_formula_weight 477.17
_chemical_name_systematic
; 
 ? 
;
_space_group_IT_number 14
_symmetry_cell_setting monoclinic
_symmetry_space_group_name_Hall '-P 2ybc'
_symmetry_space_group_name_H-M 'P 1 21/c 1'
_atom_sites_solution_hydrogens geom
_atom_sites_solution_primary direct
_atom_sites_solution_secondary difmap
_audit_creation_method SHELXL-97
_cell_angle_alpha 90.00
_cell_angle_beta 92.801(3)
_cell_angle_gamma 90.00
_cell_formula_units_Z 4
_cell_length_a 13.4694(19)
_cell_length_b 10.6140(15)
_cell_length_c 12.6433(19)
_cell_measurement_temperature 293(2)
_cell_volume 1805.4(5)
_computing_cell_refinement 'Bruker Smart'
_computing_data_collection 'Bruker Smart'
_computing_data_reduction 'Bruker SANIT'
_computing_molecular_graphics 'Bruker SHELXTL'
_computing_publication_material 'Bruker SHELXTL'
_computing_structure_refinement 'SHELXL-97 (Sheldrick, 1997)'
_computing_structure_solution 'SHELXS-97 (Sheldrick, 1990)'
_diffrn_ambient_temperature 293(2)
_diffrn_measured_fraction_theta_full 0.996
_diffrn_measured_fraction_theta_max 0.996
_diffrn_radiation_monochromator graphite
_diffrn_radiation_source 'fine-focus sealed tube'
_diffrn_radiation_type MoK\a
_diffrn_radiation_wavelength 0.71073
_diffrn_reflns_av_R_equivalents 0.0378
_diffrn_reflns_av_sigmaI/netI 0.0444
_diffrn_reflns_limit_h_max 17
_diffrn_reflns_limit_h_min -17
_diffrn_reflns_limit_k_max 13
_diffrn_reflns_limit_k_min -14
_diffrn_reflns_limit_l_max 16
_diffrn_reflns_limit_l_min -14
_diffrn_reflns_number 12290
_diffrn_reflns_theta_full 28.31
_diffrn_reflns_theta_max 28.31
_diffrn_reflns_theta_min 1.51
_exptl_absorpt_coefficient_mu 1.160
_exptl_absorpt_correction_T_max 1.000000
_exptl_absorpt_correction_T_min 0.519476
_exptl_absorpt_correction_type multi-scan
_exptl_absorpt_process_details sadabs
_exptl_crystal_colour Colorless
_exptl_crystal_density_diffrn 1.748
_exptl_crystal_density_method 'not measured'
_exptl_crystal_description block
_exptl_crystal_F_000 944
_exptl_crystal_size_max 0.33
_exptl_crystal_size_mid 0.22
_exptl_crystal_size_min 0.19
_refine_diff_density_max 0.760
_refine_diff_density_min -0.362
_refine_diff_density_rms 0.089
_refine_ls_extinction_method none
_refine_ls_goodness_of_fit_ref 1.005
_refine_ls_hydrogen_treatment constr
_refine_ls_matrix_type full
_refine_ls_number_parameters 271
_refine_ls_number_reflns 4462
_refine_ls_number_restraints 16
_refine_ls_restrained_S_all 1.012
_refine_ls_R_factor_all 0.0960
_refine_ls_R_factor_gt 0.0469
_refine_ls_shift/su_max 0.000
_refine_ls_shift/su_mean 0.000
_refine_ls_structure_factor_coef Fsqd
_refine_ls_weighting_details 'calc w=1/[\s^2^(Fo^2^)+(0.0718P)^2^+1.3217P] where P=(Fo^2^+2Fc^2^)/3'
_refine_ls_weighting_scheme calc
_refine_ls_wR_factor_gt 0.1208
_refine_ls_wR_factor_ref 0.1528
_reflns_number_gt 2502
_reflns_number_total 4462
_reflns_threshold_expression >2sigma(I)
_cod_data_source_file cg101490a_si_001.cif
_cod_data_source_block compound2
_cod_depositor_comments
;
The following automatic conversions were performed:

'_symmetry_cell_setting' value 'Monoclinic' changed to 'monoclinic'
according to /home/saulius/struct/CIF-dictionaries/cif_core.dic
dictionary named 'cif_core.dic' version 2.4.1 from 2010-06-29.

Automatic conversion script
Id: cif_fix_values 1715 2011-07-08 13:25:40Z adriana 
;
_cod_original_sg_symbol_H-M P21/c
_cod_database_code 4500373

loop_
_symmetry_equiv_pos_as_xyz
'x, y, z'
'-x, y+1/2, -z+1/2'
'-x, -y, -z'
'x, -y-1/2, z-1/2'

loop_
_atom_site_label
_atom_site_type_symbol
_atom_site_fract_x
_atom_site_fract_y
_atom_site_fract_z
_atom_site_U_iso_or_equiv
_atom_site_adp_type
_atom_site_occupancy
_atom_site_symmetry_multiplicity
_atom_site_calc_flag
_atom_site_refinement_flags
_atom_site_disorder_assembly
_atom_site_disorder_group
Ag1 Ag 0.97202(3) 0.64225(4) 0.92898(3) 0.0737(2) Uani 1 1 d . . .
N1 N 0.8223(3) 0.5829(4) 0.8840(3) 0.0553(9) Uani 1 1 d . . .
N2 N 0.5395(2) 0.3981(3) 0.6309(3) 0.0435(7) Uani 1 1 d . . .
N3 N 0.8776(3) 0.2064(4) 0.5347(3) 0.0527(9) Uani 1 1 d . . .
O1 O 0.4595(2) 0.5451(4) 0.8621(3) 0.0756(10) Uani 1 1 d . . .
O2 O 0.5407(3) 0.2723(4) 0.3747(3) 0.0722(9) Uani 1 1 d . . .
C1 C 0.7552(3) 0.5610(4) 0.9553(3) 0.0531(10) Uani 1 1 d . . .
H1A H 0.7749 0.5638 1.0268 0.064 Uiso 1 1 calc R . .
C2 C 0.6581(3) 0.5345(4) 0.9272(3) 0.0501(10) Uani 1 1 d . . .
H2A H 0.6130 0.5217 0.9796 0.060 Uiso 1 1 calc R . .
C3 C 0.6260(3) 0.5266(4) 0.8215(3) 0.0449(9) Uani 1 1 d . . .
C4 C 0.6970(3) 0.5453(5) 0.7474(3) 0.0580(11) Uani 1 1 d . . .
H4A H 0.6803 0.5378 0.6754 0.070 Uiso 1 1 calc R . .
C5 C 0.7922(3) 0.5750(5) 0.7819(4) 0.0640(12) Uani 1 1 d . . .
H5A H 0.8385 0.5905 0.7313 0.077 Uiso 1 1 calc R . .
C6 C 0.5173(3) 0.5060(4) 0.7979(3) 0.0512(10) Uani 1 1 d . . .
C7 C 0.4763(3) 0.4412(4) 0.7001(3) 0.0480(10) Uani 1 1 d . . .
C8 C 0.3735(3) 0.4284(5) 0.6863(4) 0.0611(12) Uani 1 1 d . . .
H8A H 0.3317 0.4580 0.7371 0.073 Uiso 1 1 calc R . .
C9 C 0.3360(3) 0.3715(5) 0.5963(5) 0.0696(15) Uani 1 1 d . . .
H9A H 0.2676 0.3626 0.5848 0.083 Uiso 1 1 calc R . .
C10 C 0.3992(3) 0.3273(4) 0.5227(4) 0.0603(12) Uani 1 1 d . . .
H10A H 0.3748 0.2891 0.4605 0.072 Uiso 1 1 calc R . .
C11 C 0.5016(3) 0.3417(4) 0.5444(3) 0.0462(9) Uani 1 1 d . . .
C12 C 0.5714(3) 0.2954(4) 0.4651(3) 0.0489(10) Uani 1 1 d . . .
C13 C 0.6795(3) 0.2733(4) 0.4952(3) 0.0441(9) Uani 1 1 d . . .
C14 C 0.7467(3) 0.2743(4) 0.4152(3) 0.0568(11) Uani 1 1 d . . .
H14A H 0.7257 0.2981 0.3469 0.068 Uiso 1 1 calc R . .
C15 C 0.8438(3) 0.2405(5) 0.4368(4) 0.0593(11) Uani 1 1 d . . .
H15A H 0.8877 0.2410 0.3823 0.071 Uiso 1 1 calc R . .
C16 C 0.8133(3) 0.2074(4) 0.6114(3) 0.0538(10) Uani 1 1 d . . .
H16A H 0.8359 0.1847 0.6794 0.065 Uiso 1 1 calc R . .
C17 C 0.7156(3) 0.2402(4) 0.5950(3) 0.0497(10) Uani 1 1 d . . .
H17A H 0.6737 0.2402 0.6512 0.060 Uiso 1 1 calc R . .
N4 N 1.0713(4) 0.3791(6) 0.7818(5) 0.0965(17) Uani 1 1 d D . .
O3 O 1.1399(7) 0.4104(11) 0.7407(9) 0.277(6) Uani 1 1 d D A .
O4 O 1.0154(5) 0.3032(8) 0.7457(6) 0.173(3) Uani 1 1 d D A .
O5 O 1.0552(7) 0.4297(8) 0.8602(6) 0.124(3) Uani 0.60 1 d PD A 1
O5' O 1.1036(16) 0.317(2) 0.8608(16) 0.186(7) Uani 0.40 1 d PDU A 2
O1W O 1.0378(7) 0.4695(10) 0.4839(9) 0.109(3) Uani 0.50 1 d P . .
O1W' O 1.1057(11) 0.411(2) 0.4662(10) 0.183(7) Uani 0.50 1 d P . .

loop_
_atom_site_aniso_label
_atom_site_aniso_U_11
_atom_site_aniso_U_22
_atom_site_aniso_U_33
_atom_site_aniso_U_23
_atom_site_aniso_U_13
_atom_site_aniso_U_12
Ag1 0.0495(2) 0.0929(4) 0.0786(3) -0.0060(2) 0.00118(18) -0.01604(19)
N1 0.0480(19) 0.063(2) 0.055(2) -0.0029(18) 0.0035(16) -0.0084(17)
N2 0.0366(16) 0.0422(17) 0.052(2) 0.0081(15) 0.0012(14) 0.0016(13)
N3 0.0432(18) 0.064(2) 0.050(2) -0.0035(17) 0.0009(15) 0.0053(17)
O1 0.0529(18) 0.106(3) 0.069(2) -0.006(2) 0.0189(16) 0.0198(18)
O2 0.073(2) 0.084(2) 0.057(2) -0.0116(17) -0.0208(17) 0.0086(18)
C1 0.059(3) 0.057(3) 0.044(2) 0.001(2) 0.0053(19) 0.001(2)
C2 0.052(2) 0.048(2) 0.051(2) 0.0016(19) 0.0160(19) 0.0055(18)
C3 0.047(2) 0.042(2) 0.047(2) 0.0012(17) 0.0104(17) 0.0030(17)
C4 0.052(2) 0.077(3) 0.045(2) 0.001(2) 0.0083(19) -0.011(2)
C5 0.054(3) 0.087(4) 0.052(3) -0.003(2) 0.014(2) -0.017(2)
C6 0.044(2) 0.055(3) 0.055(3) 0.008(2) 0.0111(19) 0.0061(18)
C7 0.0389(19) 0.044(2) 0.061(3) 0.0120(19) 0.0033(18) 0.0010(16)
C8 0.037(2) 0.058(3) 0.088(4) 0.012(3) 0.009(2) 0.002(2)
C9 0.033(2) 0.063(3) 0.112(4) 0.015(3) -0.002(2) -0.004(2)
C10 0.045(2) 0.050(3) 0.084(3) 0.013(2) -0.013(2) -0.0074(19)
C11 0.0418(19) 0.040(2) 0.055(2) 0.0120(18) -0.0078(17) -0.0030(16)
C12 0.054(2) 0.042(2) 0.050(2) 0.0041(18) -0.0094(19) -0.0011(18)
C13 0.046(2) 0.045(2) 0.041(2) 0.0009(17) -0.0037(17) 0.0003(17)
C14 0.065(3) 0.069(3) 0.036(2) 0.007(2) 0.0009(19) 0.003(2)
C15 0.057(3) 0.072(3) 0.049(3) 0.002(2) 0.011(2) 0.006(2)
C16 0.049(2) 0.072(3) 0.040(2) 0.002(2) -0.0009(18) 0.008(2)
C17 0.048(2) 0.063(3) 0.039(2) -0.0003(19) 0.0044(17) 0.0045(19)
N4 0.064(3) 0.138(5) 0.088(4) -0.032(4) 0.010(3) -0.012(3)
O3 0.148(7) 0.339(13) 0.353(14) 0.053(11) 0.118(8) -0.041(8)
O4 0.132(5) 0.233(8) 0.157(6) -0.089(6) 0.027(4) -0.074(5)
O5 0.171(8) 0.103(6) 0.099(6) -0.055(5) 0.004(6) 0.010(6)
O5' 0.186(8) 0.187(8) 0.185(8) -0.002(2) 0.009(2) 0.000(2)
O1W 0.082(7) 0.116(8) 0.130(9) -0.007(6) 0.031(7) -0.021(6)
O1W' 0.154(13) 0.30(2) 0.087(8) 0.015(11) -0.021(9) -0.043(14)

loop_
_atom_type_symbol
_atom_type_description
_atom_type_scat_dispersion_real
_atom_type_scat_dispersion_imag
_atom_type_scat_source
C C 0.0033 0.0016 'International Tables Vol C Tables 4.2.6.8 and 6.1.1.4'
H H 0.0000 0.0000 'International Tables Vol C Tables 4.2.6.8 and 6.1.1.4'
N N 0.0061 0.0033 'International Tables Vol C Tables 4.2.6.8 and 6.1.1.4'
O O 0.0106 0.0060 'International Tables Vol C Tables 4.2.6.8 and 6.1.1.4'
Ag Ag -0.8971 1.1015 'International Tables Vol C Tables 4.2.6.8 and 6.1.1.4'

loop_
_geom_angle_atom_site_label_1
_geom_angle_atom_site_label_2
_geom_angle_atom_site_label_3
_geom_angle
_geom_angle_site_symmetry_3
N1 Ag1 N3 176.79(14) 2_756
C1 N1 C5 117.4(4) .
C1 N1 Ag1 122.0(3) .
C5 N1 Ag1 120.5(3) .
C11 N2 C7 117.6(3) .
C16 N3 C15 117.7(4) .
C16 N3 Ag1 118.9(3) 2_746
C15 N3 Ag1 123.4(3) 2_746
N1 C1 C2 122.3(4) .
N1 C1 H1A 118.9 .
C2 C1 H1A 118.9 .
C1 C2 C3 120.7(4) .
C1 C2 H2A 119.6 .
C3 C2 H2A 119.6 .
C4 C3 C2 116.8(4) .
C4 C3 C6 125.9(4) .
C2 C3 C6 117.2(3) .
C5 C4 C3 118.9(4) .
C5 C4 H4A 120.6 .
C3 C4 H4A 120.6 .
N1 C5 C4 123.9(4) .
N1 C5 H5A 118.1 .
C4 C5 H5A 118.1 .
O1 C6 C3 117.8(4) .
O1 C6 C7 118.8(4) .
C3 C6 C7 123.4(3) .
N2 C7 C8 123.2(4) .
N2 C7 C6 118.6(3) .
C8 C7 C6 118.2(4) .
C9 C8 C7 118.3(4) .
C9 C8 H8A 120.8 .
C7 C8 H8A 120.8 .
C8 C9 C10 119.9(4) .
C8 C9 H9A 120.0 .
C10 C9 H9A 120.0 .
C9 C10 C11 117.8(5) .
C9 C10 H10A 121.1 .
C11 C10 H10A 121.1 .
N2 C11 C10 123.2(4) .
N2 C11 C12 118.2(4) .
C10 C11 C12 118.6(4) .
O2 C12 C11 120.0(4) .
O2 C12 C13 118.9(4) .
C11 C12 C13 121.1(3) .
C17 C13 C14 117.1(4) .
C17 C13 C12 124.5(4) .
C14 C13 C12 118.1(4) .
C15 C14 C13 120.1(4) .
C15 C14 H14A 120.0 .
C13 C14 H14A 120.0 .
N3 C15 C14 122.0(4) .
N3 C15 H15A 119.0 .
C14 C15 H15A 119.0 .
N3 C16 C17 123.1(4) .
N3 C16 H16A 118.4 .
C17 C16 H16A 118.4 .
C16 C17 C13 119.9(4) .
C16 C17 H17A 120.0 .
C13 C17 H17A 120.0 .
O3 N4 O5 116.6(8) .
O3 N4 O4 122.9(8) .
O5 N4 O4 120.4(7) .
O3 N4 O5' 105.1(13) .
O5 N4 O5' 68.5(11) .
O4 N4 O5' 98.0(13) .
O1W' O1W O1W 172.7(19) 3_766

loop_
_geom_bond_atom_site_label_1
_geom_bond_atom_site_label_2
_geom_bond_distance
_geom_bond_site_symmetry_2
Ag1 N1 2.162(3) .
Ag1 N3 2.165(3) 2_756
N1 C1 1.328(5) .
N1 C5 1.337(6) .
N2 C11 1.327(6) .
N2 C7 1.332(5) .
N3 C16 1.331(5) .
N3 C15 1.346(6) .
N3 Ag1 2.165(3) 2_746
O1 C6 1.225(5) .
O2 C12 1.221(5) .
C1 C2 1.367(6) .
C1 H1A 0.9300 .
C2 C3 1.387(6) .
C2 H2A 0.9300 .
C3 C4 1.385(6) .
C3 C6 1.496(6) .
C4 C5 1.371(6) .
C4 H4A 0.9300 .
C5 H5A 0.9300 .
C6 C7 1.497(6) .
C7 C8 1.393(6) .
C8 C9 1.363(7) .
C8 H8A 0.9300 .
C9 C10 1.375(7) .
C9 H9A 0.9300 .
C10 C11 1.401(6) .
C10 H10A 0.9300 .
C11 C12 1.491(6) .
C12 C13 1.505(5) .
C13 C17 1.375(5) .
C13 C14 1.389(6) .
C14 C15 1.372(6) .
C14 H14A 0.9300 .
C15 H15A 0.9300 .
C16 C17 1.367(6) .
C16 H16A 0.9300 .
C17 H17A 0.9300 .
N4 O3 1.132(7) .
N4 O5 1.158(7) .
N4 O4 1.178(6) .
N4 O5' 1.256(15) .
O1W O1W' 1.134(18) .
O1W O1W 1.290(19) 3_766

loop_
_geom_torsion_atom_site_label_1
_geom_torsion_atom_site_label_2
_geom_torsion_atom_site_label_3
_geom_torsion_atom_site_label_4
_geom_torsion
_geom_torsion_site_symmetry_1
N3 Ag1 N1 C1 -155(2) 2_756
N3 Ag1 N1 C5 21(3) 2_756
C5 N1 C1 C2 -1.7(7) .
Ag1 N1 C1 C2 174.0(3) .
N1 C1 C2 C3 1.5(7) .
C1 C2 C3 C4 0.7(6) .
C1 C2 C3 C6 -175.9(4) .
C2 C3 C4 C5 -2.5(7) .
C6 C3 C4 C5 173.8(4) .
C1 N1 C5 C4 -0.3(8) .
Ag1 N1 C5 C4 -176.1(4) .
C3 C4 C5 N1 2.5(8) .
C4 C3 C6 O1 -148.2(5) .
C2 C3 C6 O1 28.1(6) .
C4 C3 C6 C7 31.4(7) .
C2 C3 C6 C7 -152.3(4) .
C11 N2 C7 C8 0.7(6) .
C11 N2 C7 C6 -179.6(3) .
O1 C6 C7 N2 -179.6(4) .
C3 C6 C7 N2 0.8(6) .
O1 C6 C7 C8 0.2(6) .
C3 C6 C7 C8 -179.4(4) .
N2 C7 C8 C9 -1.4(7) .
C6 C7 C8 C9 178.8(4) .
C7 C8 C9 C10 0.6(7) .
C8 C9 C10 C11 0.8(7) .
C7 N2 C11 C10 0.9(6) .
C7 N2 C11 C12 178.7(3) .
C9 C10 C11 N2 -1.6(6) .
C9 C10 C11 C12 -179.5(4) .
N2 C11 C12 O2 -161.7(4) .
C10 C11 C12 O2 16.2(6) .
N2 C11 C12 C13 19.9(5) .
C10 C11 C12 C13 -162.2(4) .
O2 C12 C13 C17 -149.5(4) .
C11 C12 C13 C17 28.9(6) .
O2 C12 C13 C14 24.1(6) .
C11 C12 C13 C14 -157.5(4) .
C17 C13 C14 C15 1.5(7) .
C12 C13 C14 C15 -172.5(4) .
C16 N3 C15 C14 -0.5(7) .
Ag1 N3 C15 C14 176.5(4) 2_746
C13 C14 C15 N3 -0.5(7) .
C15 N3 C16 C17 0.5(7) .
Ag1 N3 C16 C17 -176.6(4) 2_746
N3 C16 C17 C13 0.6(7) .
C14 C13 C17 C16 -1.6(6) .
C12 C13 C17 C16 172.1(4) .
